data_7015473
loop_
_publ_author_name
'R\"omer, Ren\'e'
'Gradert, Christian'
'Bannwarth, Alexander'
'Peters, Gerhard'
'N\"ather, Christian'
'Tuczek, Felix'

_publ_section_title
;
 One-step synthesis of Mo(0) and W(0) bis(dinitrogen) complexes with
 the linear tetraphosphine ligand prP4: stereoselective formation of
 cis-[M(N2)2(rac-prP4)] and trans-[M(N2)2(meso-prP4)]; M = Mo, W.
;
_journal_issue 13
_journal_name_full 'Dalton transactions (Cambridge, England : 2003)'
_journal_page_first 3229
_journal_page_last 3236
_journal_paper_doi 10.1039/c0dt01646b
_journal_volume 40
_journal_year 2011
_chemical_formula_sum 'C15 H20 N2 O3'
_chemical_formula_weight 276.33
_chemical_name_common Hdapp
_chemical_name_systematic
;
?
;
_space_group_IT_number 2
_symmetry_cell_setting triclinic
_symmetry_space_group_name_Hall '-P 1'
_symmetry_space_group_name_H-M 'P -1'
_atom_sites_solution_hydrogens geom
_atom_sites_solution_primary direct
_atom_sites_solution_secondary difmap
_audit_creation_method SHELXL-97
_cell_angle_alpha 85.485(6)
_cell_angle_beta 78.375(6)
_cell_angle_gamma 69.760(5)
_cell_formula_units_Z 2
_cell_length_a 7.5438(8)
_cell_length_b 9.0878(9)
_cell_length_c 11.3719(12)
_cell_measurement_reflns_used 3617
_cell_measurement_temperature 173(2)
_cell_measurement_theta_max 27.87
_cell_measurement_theta_min 2.39
_cell_volume 716.44(13)
_computing_structure_refinement 'SHELXL-97 (Sheldrick, 1997)'
_diffrn_ambient_temperature 173(2)
_diffrn_measured_fraction_theta_full 0.995
_diffrn_measured_fraction_theta_max 0.995
_diffrn_measurement_device_type 'Bruker X8 APEX II'
_diffrn_measurement_method 'area deteector'
_diffrn_radiation_monochromator graphite
_diffrn_radiation_source 'fine-focus sealed tube'
_diffrn_radiation_type MoK\a
_diffrn_radiation_wavelength 0.71069
_diffrn_reflns_av_R_equivalents 0.0323
_diffrn_reflns_av_sigmaI/netI 0.0316
_diffrn_reflns_limit_h_max 9
_diffrn_reflns_limit_h_min -9
_diffrn_reflns_limit_k_max 12
_diffrn_reflns_limit_k_min -12
_diffrn_reflns_limit_l_max 15
_diffrn_reflns_limit_l_min -15
_diffrn_reflns_number 14821
_diffrn_reflns_theta_full 28.13
_diffrn_reflns_theta_max 28.13
_diffrn_reflns_theta_min 1.83
_exptl_absorpt_coefficient_mu 0.090
_exptl_absorpt_correction_T_max 0.996
_exptl_absorpt_correction_T_min 0.894
_exptl_absorpt_correction_type multi-scan
_exptl_absorpt_process_details 'SADABS (Bruker Nonius, 2003)'
_exptl_crystal_colour colourless
_exptl_crystal_density_diffrn 1.281
_exptl_crystal_density_method 'not measured'
_exptl_crystal_description plate
_exptl_crystal_F_000 296
_exptl_crystal_size_max 0.50
_exptl_crystal_size_mid 0.50
_exptl_crystal_size_min 0.05
_refine_diff_density_max 0.246
_refine_diff_density_min -0.213
_refine_diff_density_rms 0.044
_refine_ls_extinction_method none
_refine_ls_goodness_of_fit_ref 1.067
_refine_ls_hydrogen_treatment mixed
_refine_ls_matrix_type full
_refine_ls_number_parameters 193
_refine_ls_number_reflns 3490
_refine_ls_number_restraints 0
_refine_ls_restrained_S_all 1.067
_refine_ls_R_factor_all 0.0676
_refine_ls_R_factor_gt 0.0459
_refine_ls_shift/su_max 0.022
_refine_ls_shift/su_mean 0.000
_refine_ls_structure_factor_coef Fsqd
_refine_ls_weighting_details 'calc w=1/[\s^2^(Fo^2^)+(0.0601P)^2^+0.1306P] where P=(Fo^2^+2Fc^2^)/3'
_refine_ls_weighting_scheme calc
_refine_ls_wR_factor_gt 0.1173
_refine_ls_wR_factor_ref 0.1281
_reflns_number_gt 2533
_reflns_number_total 3490
_reflns_threshold_expression >2sigma(I)
_cod_data_source_file c0dt01646b.txt
_cod_data_source_block co335
_cod_database_code 7015473

loop_
_symmetry_equiv_pos_as_xyz
'x, y, z'
'-x, -y, -z'

loop_
_atom_site_label
_atom_site_type_symbol
_atom_site_fract_x
_atom_site_fract_y
_atom_site_fract_z
_atom_site_U_iso_or_equiv
_atom_site_adp_type
_atom_site_occupancy
_atom_site_symmetry_multiplicity
_atom_site_calc_flag
_atom_site_refinement_flags
_atom_site_disorder_assembly
_atom_site_disorder_group
C1 C -0.0354(2) 0.39438(19) 0.76236(14) 0.0343(3) Uani 1 1 d . . .
H1A H 0.0315 0.4709 0.7545 0.051 Uiso 1 1 calc R . .
H1B H 0.0250 0.3064 0.8130 0.051 Uiso 1 1 calc R . .
H1C H -0.1706 0.4446 0.7991 0.051 Uiso 1 1 calc R . .
C2 C -0.02311(19) 0.33541(16) 0.64102(12) 0.0253(3) Uani 1 1 d . . .
C3 C -0.17080(19) 0.39357(15) 0.57936(12) 0.0258(3) Uani 1 1 d . . .
C4 C -0.16317(19) 0.33624(16) 0.46415(12) 0.0263(3) Uani 1 1 d . . .
C5 C 0.0102(2) 0.21777(18) 0.41738(13) 0.0322(3) Uani 1 1 d . . .
H5 H 0.0259 0.1762 0.3404 0.039 Uiso 1 1 calc R . .
C6 C 0.1551(2) 0.16217(18) 0.48062(13) 0.0326(3) Uani 1 1 d . . .
H6 H 0.2697 0.0817 0.4469 0.039 Uiso 1 1 calc R . .
C7 C 0.29628(19) 0.14620(16) 0.65558(12) 0.0253(3) Uani 1 1 d . . .
C8 C 0.3218(2) -0.00196(17) 0.70402(13) 0.0291(3) Uani 1 1 d . . .
H8 H 0.2423 -0.0580 0.6905 0.035 Uiso 1 1 calc R . .
C9 C 0.4623(2) -0.06910(17) 0.77209(13) 0.0299(3) Uani 1 1 d . . .
H9 H 0.4784 -0.1712 0.8052 0.036 Uiso 1 1 calc R . .
C10 C 0.58166(19) 0.01082(16) 0.79318(12) 0.0252(3) Uani 1 1 d . . .
C11 C 0.5549(2) 0.16000(16) 0.74017(13) 0.0278(3) Uani 1 1 d . . .
H11 H 0.6355 0.2163 0.7513 0.033 Uiso 1 1 calc R . .
C12 C 0.4144(2) 0.22631(16) 0.67239(13) 0.0288(3) Uani 1 1 d . . .
H12 H 0.3989 0.3273 0.6372 0.035 Uiso 1 1 calc R . .
C13 C 0.7306(2) -0.19952(19) 0.92735(15) 0.0404(4) Uani 1 1 d . . .
H13A H 0.6112 -0.1832 0.9861 0.061 Uiso 1 1 calc R . .
H13B H 0.8398 -0.2306 0.9692 0.061 Uiso 1 1 calc R . .
H13C H 0.7471 -0.2824 0.8718 0.061 Uiso 1 1 calc R . .
C14 C 0.8387(2) 0.0294(2) 0.88660(17) 0.0441(4) Uani 1 1 d . . .
H14A H 0.8850 0.0789 0.8127 0.066 Uiso 1 1 calc R . .
H14B H 0.9487 -0.0431 0.9185 0.066 Uiso 1 1 calc R . .
H14C H 0.7620 0.1104 0.9461 0.066 Uiso 1 1 calc R . .
C15 C -0.3171(3) 0.4383(2) 0.10181(15) 0.0500(5) Uani 1 1 d . . .
H15A H -0.4546 0.4611 0.1333 0.075 Uiso 1 1 calc R . .
H15B H -0.2868 0.4022 0.0188 0.075 Uiso 1 1 calc R . .
H15C H -0.2848 0.5335 0.1040 0.075 Uiso 1 1 calc R . .
N1 N 0.14098(16) 0.21796(14) 0.59010(10) 0.0264(3) Uani 1 1 d . . .
N2 N 0.72161(19) -0.05551(15) 0.86083(12) 0.0355(3) Uani 1 1 d . . .
O1 O -0.30534(14) 0.39286(12) 0.41058(9) 0.0328(3) Uani 1 1 d . . .
O2 O -0.33095(15) 0.50904(12) 0.63044(10) 0.0356(3) Uani 1 1 d . . .
O3 O -0.21082(18) 0.32174(14) 0.17193(11) 0.0449(3) Uani 1 1 d . . .
H2O H -0.418(3) 0.526(2) 0.5830(18) 0.060(6) Uiso 1 1 d . . .
H3O H -0.252(3) 0.352(2) 0.250(2) 0.071(7) Uiso 1 1 d . . .

loop_
_atom_site_aniso_label
_atom_site_aniso_U_11
_atom_site_aniso_U_22
_atom_site_aniso_U_33
_atom_site_aniso_U_23
_atom_site_aniso_U_13
_atom_site_aniso_U_12
C1 0.0289(8) 0.0391(8) 0.0327(8) -0.0081(6) -0.0076(6) -0.0062(6)
C2 0.0226(7) 0.0259(7) 0.0264(7) -0.0001(5) -0.0033(5) -0.0078(5)
C3 0.0214(7) 0.0247(7) 0.0287(7) 0.0001(5) -0.0026(6) -0.0058(5)
C4 0.0231(7) 0.0299(7) 0.0261(7) 0.0057(5) -0.0069(5) -0.0092(6)
C5 0.0283(8) 0.0391(8) 0.0253(7) -0.0046(6) -0.0068(6) -0.0048(6)
C6 0.0256(7) 0.0382(8) 0.0280(7) -0.0062(6) -0.0042(6) -0.0024(6)
C7 0.0201(7) 0.0287(7) 0.0248(7) -0.0003(5) -0.0061(5) -0.0043(5)
C8 0.0256(7) 0.0292(7) 0.0347(8) -0.0001(6) -0.0073(6) -0.0110(6)
C9 0.0292(7) 0.0257(7) 0.0346(8) 0.0049(6) -0.0080(6) -0.0091(6)
C10 0.0215(7) 0.0271(7) 0.0235(7) -0.0026(5) -0.0029(5) -0.0041(5)
C11 0.0245(7) 0.0282(7) 0.0324(7) -0.0002(6) -0.0073(6) -0.0101(6)
C12 0.0281(7) 0.0258(7) 0.0324(7) 0.0038(6) -0.0067(6) -0.0093(6)
C13 0.0349(9) 0.0400(9) 0.0397(9) 0.0089(7) -0.0126(7) -0.0035(7)
C14 0.0373(9) 0.0455(10) 0.0541(11) -0.0023(8) -0.0246(8) -0.0104(8)
C15 0.0670(13) 0.0448(10) 0.0335(9) 0.0035(7) -0.0139(9) -0.0113(9)
N1 0.0216(6) 0.0305(6) 0.0257(6) -0.0003(5) -0.0064(5) -0.0057(5)
N2 0.0342(7) 0.0355(7) 0.0398(7) 0.0065(6) -0.0186(6) -0.0103(6)
O1 0.0261(5) 0.0387(6) 0.0314(5) 0.0027(4) -0.0116(4) -0.0051(4)
O2 0.0257(5) 0.0369(6) 0.0384(6) -0.0091(5) -0.0101(5) 0.0007(4)
O3 0.0455(7) 0.0427(7) 0.0369(7) 0.0002(5) -0.0073(5) -0.0034(5)

loop_
_atom_type_symbol
_atom_type_description
_atom_type_scat_dispersion_real
_atom_type_scat_dispersion_imag
_atom_type_scat_source
C C 0.0033 0.0016 'International Tables Vol C Tables 4.2.6.8 and 6.1.1.4'
H H 0.0000 0.0000 'International Tables Vol C Tables 4.2.6.8 and 6.1.1.4'
N N 0.0061 0.0033 'International Tables Vol C Tables 4.2.6.8 and 6.1.1.4'
O O 0.0106 0.0060 'International Tables Vol C Tables 4.2.6.8 and 6.1.1.4'

loop_
_geom_angle_atom_site_label_1
_geom_angle_atom_site_label_2
_geom_angle_atom_site_label_3
_geom_angle
_geom_angle_site_symmetry_1
_geom_angle_site_symmetry_3
_geom_angle_publ_flag
C2 C1 H1A 109.5 . . ?
C2 C1 H1B 109.5 . . ?
H1A C1 H1B 109.5 . . ?
C2 C1 H1C 109.5 . . ?
H1A C1 H1C 109.5 . . ?
H1B C1 H1C 109.5 . . ?
C3 C2 N1 118.92(12) . . ?
C3 C2 C1 121.80(12) . . ?
N1 C2 C1 119.28(12) . . ?
O2 C3 C2 118.24(12) . . ?
O2 C3 C4 119.19(12) . . ?
C2 C3 C4 122.56(12) . . ?
O1 C4 C5 124.49(13) . . ?
O1 C4 C3 120.35(12) . . ?
C5 C4 C3 115.15(12) . . ?
C6 C5 C4 121.05(13) . . ?
C6 C5 H5 119.5 . . ?
C4 C5 H5 119.5 . . ?
N1 C6 C5 121.94(13) . . ?
N1 C6 H6 119.0 . . ?
C5 C6 H6 119.0 . . ?
C8 C7 C12 120.08(13) . . ?
C8 C7 N1 119.26(12) . . ?
C12 C7 N1 120.63(12) . . ?
C7 C8 C9 120.19(13) . . ?
C7 C8 H8 119.9 . . ?
C9 C8 H8 119.9 . . ?
C8 C9 C10 121.07(13) . . ?
C8 C9 H9 119.5 . . ?
C10 C9 H9 119.5 . . ?
N2 C10 C9 121.27(12) . . ?
N2 C10 C11 121.43(13) . . ?
C9 C10 C11 117.29(12) . . ?
C12 C11 C10 121.32(13) . . ?
C12 C11 H11 119.3 . . ?
C10 C11 H11 119.3 . . ?
C11 C12 C7 120.00(13) . . ?
C11 C12 H12 120.0 . . ?
C7 C12 H12 120.0 . . ?
N2 C13 H13A 109.5 . . ?
N2 C13 H13B 109.5 . . ?
H13A C13 H13B 109.5 . . ?
N2 C13 H13C 109.5 . . ?
H13A C13 H13C 109.5 . . ?
H13B C13 H13C 109.5 . . ?
N2 C14 H14A 109.5 . . ?
N2 C14 H14B 109.5 . . ?
H14A C14 H14B 109.5 . . ?
N2 C14 H14C 109.5 . . ?
H14A C14 H14C 109.5 . . ?
H14B C14 H14C 109.5 . . ?
O3 C15 H15A 109.5 . . ?
O3 C15 H15B 109.5 . . ?
H15A C15 H15B 109.5 . . ?
O3 C15 H15C 109.5 . . ?
H15A C15 H15C 109.5 . . ?
H15B C15 H15C 109.5 . . ?
C6 N1 C2 120.36(12) . . ?
C6 N1 C7 118.86(11) . . ?
C2 N1 C7 120.69(11) . . ?
C10 N2 C14 121.15(13) . . ?
C10 N2 C13 120.47(13) . . ?
C14 N2 C13 117.31(13) . . ?
C3 O2 H2O 107.1(13) . . ?
C15 O3 H3O 108.4(13) . . ?

loop_
_geom_bond_atom_site_label_1
_geom_bond_atom_site_label_2
_geom_bond_distance
_geom_bond_site_symmetry_2
_geom_bond_publ_flag
C1 C2 1.494(2) . ?
C1 H1A 0.9800 . ?
C1 H1B 0.9800 . ?
C1 H1C 0.9800 . ?
C2 C3 1.3644(19) . ?
C2 N1 1.3788(17) . ?
C3 O2 1.3544(16) . ?
C3 C4 1.431(2) . ?
C4 O1 1.2721(16) . ?
C4 C5 1.410(2) . ?
C5 C6 1.358(2) . ?
C5 H5 0.9500 . ?
C6 N1 1.3518(18) . ?
C6 H6 0.9500 . ?
C7 C8 1.378(2) . ?
C7 C12 1.379(2) . ?
C7 N1 1.4487(17) . ?
C8 C9 1.380(2) . ?
C8 H8 0.9500 . ?
C9 C10 1.401(2) . ?
C9 H9 0.9500 . ?
C10 N2 1.3725(18) . ?
C10 C11 1.4047(19) . ?
C11 C12 1.3765(19) . ?
C11 H11 0.9500 . ?
C12 H12 0.9500 . ?
C13 N2 1.4466(19) . ?
C13 H13A 0.9800 . ?
C13 H13B 0.9800 . ?
C13 H13C 0.9800 . ?
C14 N2 1.440(2) . ?
C14 H14A 0.9800 . ?
C14 H14B 0.9800 . ?
C14 H14C 0.9800 . ?
C15 O3 1.392(2) . ?
C15 H15A 0.9800 . ?
C15 H15B 0.9800 . ?
C15 H15C 0.9800 . ?
O2 H2O 0.90(2) . ?
O3 H3O 0.91(2) . ?

loop_
_geom_torsion_atom_site_label_1
_geom_torsion_atom_site_label_2
_geom_torsion_atom_site_label_3
_geom_torsion_atom_site_label_4
_geom_torsion
_geom_torsion_site_symmetry_1
_geom_torsion_site_symmetry_2
_geom_torsion_site_symmetry_3
_geom_torsion_site_symmetry_4
_geom_torsion_publ_flag
N1 C2 C3 O2 -179.92(12) . . . . ?
C1 C2 C3 O2 0.7(2) . . . . ?
N1 C2 C3 C4 0.7(2) . . . . ?
C1 C2 C3 C4 -178.67(13) . . . . ?
O2 C3 C4 O1 -0.2(2) . . . . ?
C2 C3 C4 O1 179.19(13) . . . . ?
O2 C3 C4 C5 179.11(12) . . . . ?
C2 C3 C4 C5 -1.5(2) . . . . ?
O1 C4 C5 C6 -179.35(14) . . . . ?
C3 C4 C5 C6 1.4(2) . . . . ?
C4 C5 C6 N1 -0.5(2) . . . . ?
C12 C7 C8 C9 1.7(2) . . . . ?
N1 C7 C8 C9 -176.57(12) . . . . ?
C7 C8 C9 C10 -0.1(2) . . . . ?
C8 C9 C10 N2 179.99(13) . . . . ?
C8 C9 C10 C11 -1.3(2) . . . . ?
N2 C10 C11 C12 -179.98(13) . . . . ?
C9 C10 C11 C12 1.4(2) . . . . ?
C10 C11 C12 C7 0.1(2) . . . . ?
C8 C7 C12 C11 -1.6(2) . . . . ?
N1 C7 C12 C11 176.56(12) . . . . ?
C5 C6 N1 C2 -0.4(2) . . . . ?
C5 C6 N1 C7 176.12(14) . . . . ?
C3 C2 N1 C6 0.3(2) . . . . ?
C1 C2 N1 C6 179.69(14) . . . . ?
C3 C2 N1 C7 -176.16(12) . . . . ?
C1 C2 N1 C7 3.24(19) . . . . ?
C8 C7 N1 C6 -71.69(18) . . . . ?
C12 C7 N1 C6 110.09(16) . . . . ?
C8 C7 N1 C2 104.81(15) . . . . ?
C12 C7 N1 C2 -73.41(17) . . . . ?
C9 C10 N2 C14 -177.35(14) . . . . ?
C11 C10 N2 C14 4.0(2) . . . . ?
C9 C10 N2 C13 -9.5(2) . . . . ?
C11 C10 N2 C13 171.90(13) . . . . ?

loop_
_cod_related_entry_id
_cod_related_entry_database
_cod_related_entry_code
1 ChemSpider 30652814
